data_1568894
loop_
_publ_author_name
'Machida, Yutaro'
'Tanaka, Yudai'
'Masuda, Yuya'
'Kimura, Aya'
'Kawasaki, Tsuneomi'

_publ_section_title
;
 Chirally and chemically reversible Strecker reaction
;
_journal_issue 17
_journal_name_full 'Chemical Science'
_journal_page_first 4480
_journal_page_last 4484
_journal_paper_doi 10.1039/D3SC00359K
_journal_volume 14
_journal_year 2023
_chemical_formula_moiety 'C18 H15 N O'
_chemical_formula_sum 'C18 H15 N O'
_chemical_formula_weight 261.31
_chemical_name_common Fur-imine
_space_group_crystal_system orthorhombic
_space_group_IT_number 19
_space_group_name_Hall 'P 2ac 2ab'
_space_group_name_H-M_alt 'P 21 21 21'
_atom_sites_solution_hydrogens difmap
_atom_sites_solution_primary dual
_audit_creation_date 2022-09-27
_audit_creation_method
;
Olex2 1.5
(compiled 2022.04.07 svn.rca3783a0 for OlexSys, GUI svn.r6498)
;
_audit_update_record
;
2022-12-02 deposited with the CCDC.	2023-04-14 downloaded from the CCDC.
;
_cell_angle_alpha 90
_cell_angle_beta 90
_cell_angle_gamma 90
_cell_formula_units_Z 4
_cell_length_a 5.8251(2)
_cell_length_b 8.9229(3)
_cell_length_c 26.3669(9)
_cell_measurement_reflns_used 12118
_cell_measurement_temperature 123.15
_cell_measurement_theta_max 136.34
_cell_measurement_theta_min 6.70
_cell_volume 1370.47(8)
_computing_molecular_graphics 'Olex2 1.5 (Dolomanov et al., 2009)'
_computing_publication_material 'Olex2 1.5 (Dolomanov et al., 2009)'
_computing_structure_refinement 'SHELXL 2018/3 (Sheldrick, 2015)'
_computing_structure_solution 'SHELXT 2018/2 (Sheldrick, 2018)'
_diffrn_ambient_temperature 123.15
_diffrn_measured_fraction_theta_full 0.997
_diffrn_measured_fraction_theta_max 0.997
_diffrn_measurement_device_type 'Rigaku R-AXIS RAPID'
_diffrn_radiation_type CuK\a
_diffrn_radiation_wavelength 1.54187
_diffrn_reflns_av_R_equivalents 0.0212
_diffrn_reflns_av_unetI/netI 0.0160
_diffrn_reflns_Laue_measured_fraction_full 0.997
_diffrn_reflns_Laue_measured_fraction_max 0.997
_diffrn_reflns_limit_h_max 6
_diffrn_reflns_limit_h_min -7
_diffrn_reflns_limit_k_max 9
_diffrn_reflns_limit_k_min -10
_diffrn_reflns_limit_l_max 31
_diffrn_reflns_limit_l_min -31
_diffrn_reflns_number 12343
_diffrn_reflns_point_group_measured_fraction_full 0.991
_diffrn_reflns_point_group_measured_fraction_max 0.990
_diffrn_reflns_theta_full 67.687
_diffrn_reflns_theta_max 68.167
_diffrn_reflns_theta_min 3.352
_exptl_absorpt_coefficient_mu 0.614
_exptl_absorpt_correction_T_max 0.9980
_exptl_absorpt_correction_T_min 0.7787
_exptl_absorpt_correction_type multi-scan
_exptl_absorpt_process_details '[ABSCOR (Rigaku, 1995)]'
_exptl_crystal_colour 'clear light colourless'
_exptl_crystal_colour_lustre clear
_exptl_crystal_colour_modifier light
_exptl_crystal_colour_primary colourless
_exptl_crystal_density_diffrn 1.266
_exptl_crystal_description block
_exptl_crystal_F_000 552
_exptl_crystal_recrystallization_method 'Re-crystallisation from solvent'
_exptl_crystal_size_max 0.2
_exptl_crystal_size_mid 0.2
_exptl_crystal_size_min 0.2
_refine_diff_density_max 0.123
_refine_diff_density_min -0.255
_refine_diff_density_rms 0.051
_refine_ls_abs_structure_details
;
 Flack x determined using 939 quotients [(I+)-(I-)]/[(I+)+(I-)]
 (Parsons, Flack and Wagner, Acta Cryst. B69 (2013) 249-259).
;
_refine_ls_abs_structure_Flack -0.03(7)
_refine_ls_extinction_method none
_refine_ls_goodness_of_fit_ref 1.105
_refine_ls_hydrogen_treatment refall
_refine_ls_matrix_type full
_refine_ls_number_parameters 241
_refine_ls_number_reflns 2473
_refine_ls_number_restraints 0
_refine_ls_restrained_S_all 1.105
_refine_ls_R_factor_all 0.0298
_refine_ls_R_factor_gt 0.0289
_refine_ls_shift/su_max 0.001
_refine_ls_shift/su_mean 0.000
_refine_ls_structure_factor_coef Fsqd
_refine_ls_weighting_details 'w=1/[\s^2^(Fo^2^)+(0.0399P)^2^+0.1791P] where P=(Fo^2^+2Fc^2^)/3'
_refine_ls_weighting_scheme calc
_refine_ls_wR_factor_gt 0.0687
_refine_ls_wR_factor_ref 0.0691
_reflns_Friedel_coverage 0.668
_reflns_Friedel_fraction_full 0.981
_reflns_Friedel_fraction_max 0.978
_reflns_number_gt 2408
_reflns_number_total 2473
_reflns_threshold_expression 'I > 2\s(I)'
_cod_data_source_file d3sc00359k2.cif
_cod_data_source_block shelx_CCDC1
_cod_depositor_comments 'Adding full bibliography for 1568893--1568896.cif.'
_cod_database_code 1568894
_shelx_shelxl_version_number 2018/3
_shelx_space_group_comment
;
The symmetry employed for this shelxl refinement is uniquely defined
by the following loop, which should always be used as a source of
symmetry information in preference to the above space-group names.
They are only intended as comments.
;
_shelx_estimated_absorpt_t_max 0.887
_shelx_estimated_absorpt_t_min 0.887
_olex2_refinement_description
;
;
_olex2_submission_special_instructions 'No special instructions were received'

loop_
_space_group_symop_operation_xyz
'x, y, z'
'-x+1/2, -y, z+1/2'
'-x, y+1/2, -z+1/2'
'x+1/2, -y+1/2, -z'

loop_
_atom_site_label
_atom_site_type_symbol
_atom_site_fract_x
_atom_site_fract_y
_atom_site_fract_z
_atom_site_U_iso_or_equiv
_atom_site_adp_type
_atom_site_occupancy
_atom_site_site_symmetry_order
_atom_site_calc_flag
_atom_site_refinement_flags_posn
_atom_site_refinement_flags_adp
_atom_site_refinement_flags_occupancy
_atom_site_disorder_assembly
_atom_site_disorder_group
O001 O 1.0619(2) 0.44442(13) 0.65206(4) 0.0249(3) Uani 1 1 d . . . . .
N002 N 0.7163(2) 0.64626(15) 0.62487(5) 0.0203(3) Uani 1 1 d . . . . .
C003 C 0.8691(3) 0.39790(18) 0.62690(6) 0.0214(4) Uani 1 1 d . . . . .
C004 C 0.4504(3) 0.82893(18) 0.65964(5) 0.0193(3) Uani 1 1 d . . . . .
C005 C 0.6950(3) 0.50748(18) 0.61470(5) 0.0207(4) Uani 1 1 d . . . . .
C006 C 0.2391(3) 0.80374(19) 0.68249(6) 0.0229(4) Uani 1 1 d . . . . .
C007 C 0.4250(3) 0.9551(2) 0.55245(6) 0.0242(4) Uani 1 1 d . . . . .
C008 C 0.5214(3) 0.74339(18) 0.61199(6) 0.0198(4) Uani 1 1 d . . . . .
C009 C 0.5870(3) 0.85087(18) 0.56918(6) 0.0195(3) Uani 1 1 d . . . . .
C00A C 0.7992(3) 0.8461(2) 0.54519(6) 0.0239(4) Uani 1 1 d . . . . .
C00B C 1.1908(3) 0.3184(2) 0.66011(6) 0.0274(4) Uani 1 1 d . . . . .
C00C C 0.5994(3) 0.9341(2) 0.68077(6) 0.0255(4) Uani 1 1 d . . . . .
C00D C 0.1783(3) 0.8834(2) 0.72593(6) 0.0277(4) Uani 1 1 d . . . . .
C00E C 0.6869(3) 1.0469(2) 0.48918(6) 0.0272(4) Uani 1 1 d . . . . .
C00F C 0.4737(3) 1.0522(2) 0.51275(6) 0.0273(4) Uani 1 1 d . . . . .
C00G C 0.8779(3) 0.2475(2) 0.61923(7) 0.0275(4) Uani 1 1 d . . . . .
C00H C 1.0878(4) 0.1970(2) 0.64089(6) 0.0293(4) Uani 1 1 d . . . . .
C00I C 0.8483(3) 0.9446(2) 0.50555(6) 0.0267(4) Uani 1 1 d . . . . .
C00J C 0.3251(3) 0.9888(2) 0.74621(6) 0.0302(4) Uani 1 1 d . . . . .
C00K C 0.5373(4) 1.0140(2) 0.72370(6) 0.0306(4) Uani 1 1 d . . . . .
H007 H 0.280(3) 0.957(2) 0.5685(7) 0.024(5) Uiso 1 1 d . . . . .
H00A H 0.915(3) 0.773(2) 0.5562(7) 0.025(5) Uiso 1 1 d . . . . .
H005 H 0.554(3) 0.462(2) 0.5980(7) 0.024(5) Uiso 1 1 d . . . . .
H00K H 0.646(4) 1.089(3) 0.7376(8) 0.043(6) Uiso 1 1 d . . . . .
H00C H 0.744(4) 0.949(2) 0.6662(7) 0.028(5) Uiso 1 1 d . . . . .
H00E H 0.718(3) 1.115(2) 0.4613(7) 0.029(5) Uiso 1 1 d . . . . .
H006 H 0.133(3) 0.729(2) 0.6688(8) 0.030(5) Uiso 1 1 d . . . . .
H00G H 0.767(4) 0.189(3) 0.6026(8) 0.045(7) Uiso 1 1 d . . . . .
H00F H 0.359(3) 1.126(2) 0.5017(8) 0.031(5) Uiso 1 1 d . . . . .
H00B H 1.331(4) 0.330(2) 0.6780(8) 0.037(6) Uiso 1 1 d . . . . .
H00J H 0.286(4) 1.048(2) 0.7761(8) 0.034(5) Uiso 1 1 d . . . . .
H00D H 0.032(4) 0.864(2) 0.7407(7) 0.027(5) Uiso 1 1 d . . . . .
H008 H 0.390(3) 0.682(2) 0.6006(6) 0.018(4) Uiso 1 1 d . . . . .
H00I H 0.996(4) 0.939(2) 0.4894(8) 0.035(6) Uiso 1 1 d . . . . .
H00H H 1.142(4) 0.095(3) 0.6421(8) 0.035(6) Uiso 1 1 d . . . . .

loop_
_atom_site_aniso_label
_atom_site_aniso_U_11
_atom_site_aniso_U_22
_atom_site_aniso_U_33
_atom_site_aniso_U_23
_atom_site_aniso_U_13
_atom_site_aniso_U_12
O001 0.0245(6) 0.0200(6) 0.0302(6) 0.0017(5) -0.0013(5) 0.0011(5)
N002 0.0220(7) 0.0188(7) 0.0201(6) 0.0004(5) 0.0000(5) 0.0009(6)
C003 0.0271(9) 0.0203(8) 0.0169(7) 0.0017(6) 0.0028(6) -0.0011(6)
C004 0.0227(8) 0.0170(7) 0.0181(7) 0.0027(6) -0.0018(6) 0.0032(7)
C005 0.0254(9) 0.0205(8) 0.0161(7) 0.0017(6) 0.0018(6) -0.0032(7)
C006 0.0243(9) 0.0204(9) 0.0239(8) 0.0037(6) -0.0008(6) 0.0005(7)
C007 0.0249(9) 0.0254(9) 0.0223(8) -0.0012(7) 0.0004(7) 0.0051(8)
C008 0.0193(8) 0.0183(8) 0.0219(8) -0.0003(6) -0.0022(6) 0.0005(7)
C009 0.0228(8) 0.0182(8) 0.0174(7) -0.0040(6) -0.0016(6) -0.0008(7)
C00A 0.0237(9) 0.0238(9) 0.0241(8) 0.0002(7) -0.0017(6) 0.0026(8)
C00B 0.0262(9) 0.0269(9) 0.0292(9) 0.0063(8) 0.0026(7) 0.0084(8)
C00C 0.0243(9) 0.0278(9) 0.0244(8) 0.0002(7) -0.0017(7) -0.0031(8)
C00D 0.0278(10) 0.0316(10) 0.0237(8) 0.0059(7) 0.0048(7) 0.0061(8)
C00E 0.0378(10) 0.0245(9) 0.0194(7) 0.0029(7) -0.0015(7) -0.0032(8)
C00F 0.0341(10) 0.0242(9) 0.0236(8) 0.0010(7) -0.0045(7) 0.0063(8)
C00G 0.0377(11) 0.0196(9) 0.0252(8) 0.0005(7) -0.0010(7) -0.0005(7)
C00H 0.0409(11) 0.0198(9) 0.0273(8) 0.0033(7) 0.0042(7) 0.0094(8)
C00I 0.0262(9) 0.0310(10) 0.0231(8) -0.0004(7) 0.0019(7) -0.0026(8)
C00J 0.0431(11) 0.0299(10) 0.0177(7) -0.0012(7) -0.0008(8) 0.0103(9)
C00K 0.0386(11) 0.0280(9) 0.0252(8) -0.0040(7) -0.0081(8) -0.0023(9)

loop_
_atom_type_symbol
_atom_type_description
_atom_type_scat_dispersion_real
_atom_type_scat_dispersion_imag
_atom_type_scat_source
C C 0.0181 0.0091 'International Tables Vol C Tables 4.2.6.8 and 6.1.1.4'
H H 0.0000 0.0000 'International Tables Vol C Tables 4.2.6.8 and 6.1.1.4'
N N 0.0311 0.0180 'International Tables Vol C Tables 4.2.6.8 and 6.1.1.4'
O O 0.0492 0.0322 'International Tables Vol C Tables 4.2.6.8 and 6.1.1.4'

loop_
_geom_angle_atom_site_label_1
_geom_angle_atom_site_label_2
_geom_angle_atom_site_label_3
_geom_angle
_geom_angle_site_symmetry_1
_geom_angle_site_symmetry_3
_geom_angle_publ_flag
C003 O001 C00B 106.01(13) . . ?
C005 N002 C008 116.75(14) . . ?
O001 C003 C005 118.59(14) . . ?
C00G C003 O001 109.94(16) . . ?
C00G C003 C005 131.43(17) . . ?
C006 C004 C008 121.06(14) . . ?
C006 C004 C00C 119.15(15) . . ?
C00C C004 C008 119.79(14) . . ?
N002 C005 C003 122.88(16) . . ?
N002 C005 H005 124.0(11) . . ?
C003 C005 H005 113.1(11) . . ?
C004 C006 C00D 119.94(16) . . ?
C004 C006 H006 120.8(12) . . ?
C00D C006 H006 119.3(12) . . ?
C009 C007 H007 118.5(12) . . ?
C00F C007 C009 121.06(17) . . ?
C00F C007 H007 120.5(12) . . ?
N002 C008 C004 108.32(12) . . ?
N002 C008 C009 110.34(13) . . ?
N002 C008 H008 110.0(10) . . ?
C004 C008 C009 111.18(13) . . ?
C004 C008 H008 108.5(10) . . ?
C009 C008 H008 108.5(10) . . ?
C007 C009 C008 118.81(15) . . ?
C00A C009 C007 118.53(15) . . ?
C00A C009 C008 122.63(15) . . ?
C009 C00A C00I 120.29(17) . . ?
C009 C00A H00A 119.8(11) . . ?
C00I C00A H00A 119.9(11) . . ?
O001 C00B H00B 117.4(13) . . ?
C00H C00B O001 111.15(16) . . ?
C00H C00B H00B 131.4(13) . . ?
C004 C00C H00C 119.4(12) . . ?
C00K C00C C004 120.69(17) . . ?
C00K C00C H00C 119.9(12) . . ?
C006 C00D H00D 117.9(12) . . ?
C00J C00D C006 120.58(17) . . ?
C00J C00D H00D 121.5(12) . . ?
C00F C00E H00E 118.9(12) . . ?
C00I C00E C00F 119.45(16) . . ?
C00I C00E H00E 121.6(12) . . ?
C007 C00F C00E 119.91(17) . . ?
C007 C00F H00F 120.1(12) . . ?
C00E C00F H00F 120.0(12) . . ?
C003 C00G C00H 106.59(17) . . ?
C003 C00G H00G 126.3(14) . . ?
C00H C00G H00G 127.2(14) . . ?
C00B C00H C00G 106.30(16) . . ?
C00B C00H H00H 127.1(13) . . ?
C00G C00H H00H 126.6(13) . . ?
C00A C00I H00I 118.8(13) . . ?
C00E C00I C00A 120.76(16) . . ?
C00E C00I H00I 120.4(13) . . ?
C00D C00J C00K 119.77(16) . . ?
C00D C00J H00J 122.6(13) . . ?
C00K C00J H00J 117.6(13) . . ?
C00C C00K C00J 119.86(17) . . ?
C00C C00K H00K 118.8(13) . . ?
C00J C00K H00K 121.3(13) . . ?

loop_
_geom_bond_atom_site_label_1
_geom_bond_atom_site_label_2
_geom_bond_distance
_geom_bond_site_symmetry_2
_geom_bond_publ_flag
O001 C003 1.369(2) . ?
O001 C00B 1.369(2) . ?
N002 C005 1.273(2) . ?
N002 C008 1.468(2) . ?
C003 C005 1.445(2) . ?
C003 C00G 1.358(2) . ?
C004 C006 1.389(2) . ?
C004 C008 1.527(2) . ?
C004 C00C 1.394(2) . ?
C005 H005 1.02(2) . ?
C006 C00D 1.394(2) . ?
C006 H006 0.98(2) . ?
C007 C009 1.396(2) . ?
C007 C00F 1.388(2) . ?
C007 H007 0.94(2) . ?
C008 C009 1.530(2) . ?
C008 H008 0.987(19) . ?
C009 C00A 1.389(2) . ?
C00A C00I 1.395(2) . ?
C00A H00A 0.98(2) . ?
C00B C00H 1.338(3) . ?
C00B H00B 0.95(2) . ?
C00C C00K 1.386(2) . ?
C00C H00C 0.94(2) . ?
C00D C00J 1.379(3) . ?
C00D H00D 0.96(2) . ?
C00E C00F 1.390(3) . ?
C00E C00I 1.380(3) . ?
C00E H00E 0.97(2) . ?
C00F H00F 0.98(2) . ?
C00G C00H 1.423(3) . ?
C00G H00G 0.94(2) . ?
C00H H00H 0.96(2) . ?
C00I H00I 0.96(2) . ?
C00J C00K 1.389(3) . ?
C00J H00J 0.98(2) . ?
C00K H00K 0.99(2) . ?

loop_
_geom_torsion_atom_site_label_1
_geom_torsion_atom_site_label_2
_geom_torsion_atom_site_label_3
_geom_torsion_atom_site_label_4
_geom_torsion
_geom_torsion_site_symmetry_1
_geom_torsion_site_symmetry_2
_geom_torsion_site_symmetry_3
_geom_torsion_site_symmetry_4
_geom_torsion_publ_flag
O001 C003 C005 N002 2.3(2) . . . . ?
O001 C003 C00G C00H 0.10(19) . . . . ?
O001 C00B C00H C00G -0.36(19) . . . . ?
N002 C008 C009 C007 -178.44(13) . . . . ?
N002 C008 C009 C00A 3.5(2) . . . . ?
C003 O001 C00B C00H 0.42(18) . . . . ?
C003 C00G C00H C00B 0.2(2) . . . . ?
C004 C006 C00D C00J 0.8(2) . . . . ?
C004 C008 C009 C007 -58.24(19) . . . . ?
C004 C008 C009 C00A 123.71(16) . . . . ?
C004 C00C C00K C00J 0.4(3) . . . . ?
C005 N002 C008 C004 125.46(15) . . . . ?
C005 N002 C008 C009 -112.63(15) . . . . ?
C005 C003 C00G C00H -177.76(16) . . . . ?
C006 C004 C008 N002 -113.75(16) . . . . ?
C006 C004 C008 C009 124.86(15) . . . . ?
C006 C004 C00C C00K -0.7(2) . . . . ?
C006 C00D C00J C00K -1.1(3) . . . . ?
C007 C009 C00A C00I 0.5(2) . . . . ?
C008 N002 C005 C003 -177.69(13) . . . . ?
C008 C004 C006 C00D -179.93(15) . . . . ?
C008 C004 C00C C00K 179.35(16) . . . . ?
C008 C009 C00A C00I 178.52(15) . . . . ?
C009 C007 C00F C00E -0.3(3) . . . . ?
C009 C00A C00I C00E -0.7(3) . . . . ?
C00B O001 C003 C005 177.86(14) . . . . ?
C00B O001 C003 C00G -0.32(17) . . . . ?
C00C C004 C006 C00D 0.1(2) . . . . ?
C00C C004 C008 N002 66.19(18) . . . . ?
C00C C004 C008 C009 -55.20(19) . . . . ?
C00D C00J C00K C00C 0.5(3) . . . . ?
C00F C007 C009 C008 -178.13(15) . . . . ?
C00F C007 C009 C00A 0.0(2) . . . . ?
C00F C00E C00I C00A 0.4(3) . . . . ?
C00G C003 C005 N002 -179.97(17) . . . . ?
C00I C00E C00F C007 0.1(3) . . . . ?
